data_4510741
loop_
_publ_author_name
'Wang, Jian-Rong'
'Wang, Xiaojuan'
'Lu, Liye'
'Mei, Xuefeng'

_publ_section_title
;
 Highly Crystalline Forms of Valsartan with Superior Physicochemical
 Stability
;
_journal_issue 7
_journal_name_full 'Crystal Growth &amp; Design'
_journal_page_first 3261
_journal_paper_doi 10.1021/cg400762w
_journal_volume 13
_journal_year 2013
_chemical_absolute_configuration ad
_chemical_formula_sum 'C26 H35 N5 O4'
_chemical_formula_weight 481.59
_chemical_name_systematic
; 
 ? 
;
_space_group_IT_number 19
_symmetry_cell_setting orthorhombic
_symmetry_space_group_name_Hall 'P 2ac 2ab'
_symmetry_space_group_name_H-M 'P 21 21 21'
_atom_sites_solution_hydrogens geom
_atom_sites_solution_primary direct
_atom_sites_solution_secondary difmap
_audit_creation_method SHELXL-97
_cell_angle_alpha 90.00
_cell_angle_beta 90.00
_cell_angle_gamma 90.00
_cell_formula_units_Z 4
_cell_length_a 10.2475(3)
_cell_length_b 12.7244(3)
_cell_length_c 19.7838(5)
_cell_measurement_reflns_used 9855
_cell_measurement_temperature 133(2)
_cell_measurement_theta_max 65.83
_cell_measurement_theta_min 4.13
_cell_volume 2579.67(12)
_computing_cell_refinement 'Bruker SAINT'
_computing_data_collection 'Bruker APEX2'
_computing_data_reduction 'Bruker SAINT'
_computing_molecular_graphics 'Bruker SHELXTL'
_computing_publication_material 'Bruker SHELXTL'
_computing_structure_refinement 'SHELXL-97 (Sheldrick, 2008)'
_computing_structure_solution 'SHELXS-97 (Sheldrick, 2008)'
_diffrn_ambient_temperature 133(2)
_diffrn_measured_fraction_theta_full 0.998
_diffrn_measured_fraction_theta_max 0.998
_diffrn_measurement_device_type 'Bruker APEX-II CCD'
_diffrn_measurement_method '\f and \w scans'
_diffrn_radiation_monochromator graphite
_diffrn_radiation_source 'fine-focus sealed tube'
_diffrn_radiation_type CuK\a
_diffrn_radiation_wavelength 1.54178
_diffrn_reflns_av_R_equivalents 0.0377
_diffrn_reflns_av_sigmaI/netI 0.0244
_diffrn_reflns_limit_h_max 12
_diffrn_reflns_limit_h_min -12
_diffrn_reflns_limit_k_max 15
_diffrn_reflns_limit_k_min -15
_diffrn_reflns_limit_l_max 23
_diffrn_reflns_limit_l_min -23
_diffrn_reflns_number 28597
_diffrn_reflns_theta_full 66.30
_diffrn_reflns_theta_max 66.30
_diffrn_reflns_theta_min 4.13
_exptl_absorpt_coefficient_mu 0.689
_exptl_absorpt_correction_T_max 0.8978
_exptl_absorpt_correction_T_min 0.8746
_exptl_absorpt_correction_type multi-scan
_exptl_absorpt_process_details sadabs
_exptl_crystal_colour colourless
_exptl_crystal_density_diffrn 1.240
_exptl_crystal_density_method 'not measured'
_exptl_crystal_description block
_exptl_crystal_F_000 1032
_exptl_crystal_size_max 0.20
_exptl_crystal_size_mid 0.18
_exptl_crystal_size_min 0.16
_refine_diff_density_max 0.159
_refine_diff_density_min -0.205
_refine_diff_density_rms 0.033
_refine_ls_abs_structure_details 'Flack H D (1983), Acta Cryst. A39, 876-881'
_refine_ls_abs_structure_Flack -0.04(14)
_refine_ls_extinction_method none
_refine_ls_goodness_of_fit_ref 1.025
_refine_ls_hydrogen_treatment mixed
_refine_ls_matrix_type full
_refine_ls_number_parameters 326
_refine_ls_number_reflns 4448
_refine_ls_number_restraints 0
_refine_ls_restrained_S_all 1.025
_refine_ls_R_factor_all 0.0274
_refine_ls_R_factor_gt 0.0270
_refine_ls_shift/su_max 0.000
_refine_ls_shift/su_mean 0.000
_refine_ls_structure_factor_coef Fsqd
_refine_ls_weighting_details 'calc w=1/[\s^2^(Fo^2^)+(0.0432P)^2^+0.3795P] where P=(Fo^2^+2Fc^2^)/3'
_refine_ls_weighting_scheme calc
_refine_ls_wR_factor_gt 0.0701
_refine_ls_wR_factor_ref 0.0704
_reflns_number_gt 4375
_reflns_number_total 4448
_reflns_threshold_expression >2sigma(I)
_cod_data_source_file cg400762w_si_002.cif
_cod_data_source_block cu_dm11568_0m
_cod_depositor_comments
;
The following automatic conversions were performed:

'_symmetry_cell_setting' value 'Orthorhombic' changed to
'orthorhombic' according to
/usr/data/users/saulius/automatic-downloads/retrospective/ACS/lib/dictionaries/cif_core.dic
dictionary named 'cif_core.dic' version 2.4.2 from 2011-04-26.

Automatic conversion script
Id: cif_fix_values 2281 2013-09-26 08:29:07Z andrius 
;
_cod_original_sg_symbol_H-M P2(1)2(1)2(1)
_cod_database_code 4510741

loop_
_symmetry_equiv_pos_as_xyz
'x, y, z'
'x+1/2, -y+1/2, -z'
'-x, y+1/2, -z+1/2'
'-x+1/2, -y, z+1/2'

loop_
_atom_site_label
_atom_site_type_symbol
_atom_site_fract_x
_atom_site_fract_y
_atom_site_fract_z
_atom_site_U_iso_or_equiv
_atom_site_adp_type
_atom_site_occupancy
_atom_site_symmetry_multiplicity
_atom_site_calc_flag
_atom_site_refinement_flags
N1 N 0.42886(10) -0.14134(8) 0.20874(5) 0.0188(2) Uani 1 1 d .
N2 N -0.01333(10) 0.41380(9) 0.11851(6) 0.0254(2) Uani 1 1 d .
N3 N -0.04097(11) 0.43426(10) 0.18449(6) 0.0308(3) Uani 1 1 d .
N4 N 0.06419(11) 0.42859(10) 0.22101(6) 0.0282(3) Uani 1 1 d .
N5 N 0.16185(10) 0.40328(8) 0.17846(5) 0.0211(2) Uani 1 1 d .
O1 O 0.59214(9) -0.08917(8) 0.27734(5) 0.0262(2) Uani 1 1 d .
O2 O 0.47481(9) -0.11600(8) 0.06069(5) 0.0332(2) Uani 1 1 d .
O3 O 0.25812(9) -0.11377(7) 0.06628(5) 0.0258(2) Uani 1 1 d .
H3 H 0.2658 -0.0762 0.0316 0.039 Uiso 1 1 calc R
C1 C 0.91901(17) -0.20561(18) 0.07222(9) 0.0513(5) Uani 1 1 d .
H1A H 0.8611 -0.1807 0.0362 0.077 Uiso 1 1 calc R
H1B H 0.9817 -0.2559 0.0535 0.077 Uiso 1 1 calc R
H1C H 0.9661 -0.1459 0.0917 0.077 Uiso 1 1 calc R
C2 C 0.83822(15) -0.25914(13) 0.12709(8) 0.0389(4) Uani 1 1 d .
H2A H 0.7981 -0.3239 0.1086 0.047 Uiso 1 1 calc R
H2B H 0.8957 -0.2794 0.1651 0.047 Uiso 1 1 calc R
C3 C 0.73209(13) -0.18611(11) 0.15249(7) 0.0261(3) Uani 1 1 d .
H3A H 0.6771 -0.1647 0.1137 0.031 Uiso 1 1 calc R
H3B H 0.7735 -0.1219 0.1710 0.031 Uiso 1 1 calc R
C4 C 0.64429(13) -0.23403(10) 0.20699(7) 0.0235(3) Uani 1 1 d .
H4A H 0.5943 -0.2935 0.1877 0.028 Uiso 1 1 calc R
H4B H 0.6985 -0.2612 0.2446 0.028 Uiso 1 1 calc R
C5 C 0.55114(12) -0.15130(10) 0.23334(6) 0.0199(3) Uani 1 1 d .
C6 C 0.37481(12) -0.20642(10) 0.15375(6) 0.0197(3) Uani 1 1 d .
H6 H 0.4388 -0.2646 0.1462 0.024 Uiso 1 1 calc R
C7 C 0.24424(12) -0.25941(10) 0.17142(7) 0.0237(3) Uani 1 1 d .
H7 H 0.1737 -0.2051 0.1722 0.028 Uiso 1 1 calc R
C8 C 0.21293(14) -0.34093(11) 0.11719(8) 0.0303(3) Uani 1 1 d .
H8A H 0.2113 -0.3069 0.0728 0.045 Uiso 1 1 calc R
H8B H 0.1275 -0.3723 0.1265 0.045 Uiso 1 1 calc R
H8C H 0.2799 -0.3959 0.1175 0.045 Uiso 1 1 calc R
C9 C 0.25133(15) -0.31328(12) 0.24050(8) 0.0339(3) Uani 1 1 d .
H9A H 0.1680 -0.3481 0.2501 0.051 Uiso 1 1 calc R
H9B H 0.2690 -0.2606 0.2755 0.051 Uiso 1 1 calc R
H9C H 0.3215 -0.3656 0.2402 0.051 Uiso 1 1 calc R
C10 C 0.37424(12) -0.14045(10) 0.08829(6) 0.0209(3) Uani 1 1 d .
C11 C 0.34442(12) -0.05763(9) 0.23650(6) 0.0204(3) Uani 1 1 d .
H11A H 0.3817 -0.0333 0.2799 0.024 Uiso 1 1 calc R
H11B H 0.2572 -0.0876 0.2460 0.024 Uiso 1 1 calc R
C12 C 0.32872(12) 0.03571(9) 0.19012(6) 0.0194(3) Uani 1 1 d .
C13 C 0.43622(12) 0.08707(10) 0.16298(6) 0.0211(3) Uani 1 1 d .
H13 H 0.5215 0.0636 0.1743 0.025 Uiso 1 1 calc R
C14 C 0.42146(12) 0.17187(9) 0.11970(6) 0.0213(3) Uani 1 1 d .
H14 H 0.4965 0.2059 0.1018 0.026 Uiso 1 1 calc R
C15 C 0.29684(12) 0.20788(9) 0.10204(6) 0.0196(3) Uani 1 1 d .
C16 C 0.18935(12) 0.15748(10) 0.13063(6) 0.0213(3) Uani 1 1 d .
H16 H 0.1040 0.1817 0.1202 0.026 Uiso 1 1 calc R
C17 C 0.20446(12) 0.07251(9) 0.17403(6) 0.0209(3) Uani 1 1 d .
H17 H 0.1297 0.0393 0.1928 0.025 Uiso 1 1 calc R
C18 C 0.27988(12) 0.28989(9) 0.04914(6) 0.0194(2) Uani 1 1 d .
C19 C 0.35052(13) 0.27995(10) -0.01080(7) 0.0246(3) Uani 1 1 d .
H19 H 0.4144 0.2262 -0.0146 0.030 Uiso 1 1 calc R
C20 C 0.32944(13) 0.34685(12) -0.06495(7) 0.0280(3) Uani 1 1 d .
H20 H 0.3778 0.3381 -0.1055 0.034 Uiso 1 1 calc R
C21 C 0.23757(13) 0.42671(11) -0.05995(7) 0.0275(3) Uani 1 1 d .
H21 H 0.2225 0.4722 -0.0972 0.033 Uiso 1 1 calc R
C22 C 0.16841(12) 0.43981(10) -0.00085(6) 0.0239(3) Uani 1 1 d .
H22 H 0.1063 0.4949 0.0026 0.029 Uiso 1 1 calc R
C23 C 0.18882(12) 0.37264(9) 0.05422(6) 0.0199(3) Uani 1 1 d .
C24 C 0.11381(12) 0.39427(9) 0.11584(6) 0.0196(3) Uani 1 1 d .
C25 C 0.54512(15) 0.50622(14) 0.06506(10) 0.0433(4) Uani 1 1 d .
H25A H 0.5649 0.5641 0.0961 0.065 Uiso 1 1 calc R
H25B H 0.4678 0.4684 0.0811 0.065 Uiso 1 1 calc R
H25C H 0.5283 0.5345 0.0198 0.065 Uiso 1 1 calc R
C26 C 0.65804(14) 0.43294(13) 0.06231(8) 0.0354(3) Uani 1 1 d .
H26A H 0.6762 0.4053 0.1081 0.043 Uiso 1 1 calc R
H26B H 0.6367 0.3728 0.0326 0.043 Uiso 1 1 calc R
O4 O 0.77081(9) 0.48563(8) 0.03711(5) 0.0342(2) Uani 1 1 d .
H4 H 0.8381 0.4590 0.0543 0.051 Uiso 1 1 calc R
H5 H 0.2497(18) 0.4035(13) 0.1950(9) 0.035(4) Uiso 1 1 d .

loop_
_atom_site_aniso_label
_atom_site_aniso_U_11
_atom_site_aniso_U_22
_atom_site_aniso_U_33
_atom_site_aniso_U_23
_atom_site_aniso_U_13
_atom_site_aniso_U_12
N1 0.0159(5) 0.0188(5) 0.0216(5) 0.0023(4) -0.0011(4) 0.0005(4)
N2 0.0168(5) 0.0287(6) 0.0307(6) -0.0028(5) -0.0007(5) 0.0025(5)
N3 0.0199(5) 0.0396(7) 0.0331(6) -0.0037(5) 0.0030(5) 0.0038(5)
N4 0.0233(6) 0.0330(6) 0.0285(6) -0.0036(5) 0.0025(5) 0.0031(5)
N5 0.0176(5) 0.0215(5) 0.0241(5) -0.0018(4) -0.0008(4) 0.0020(4)
O1 0.0206(4) 0.0288(5) 0.0292(5) -0.0035(4) -0.0056(4) 0.0001(4)
O2 0.0212(5) 0.0439(6) 0.0346(5) 0.0129(5) 0.0011(4) -0.0053(4)
O3 0.0215(5) 0.0292(5) 0.0267(4) 0.0081(4) -0.0029(4) -0.0001(4)
C1 0.0300(8) 0.0866(14) 0.0373(8) 0.0008(9) 0.0059(7) 0.0170(9)
C2 0.0277(8) 0.0465(9) 0.0424(8) -0.0055(7) 0.0023(7) 0.0109(7)
C3 0.0204(6) 0.0305(7) 0.0274(6) 0.0010(6) -0.0012(5) 0.0043(5)
C4 0.0194(6) 0.0204(6) 0.0308(6) 0.0029(5) -0.0043(5) 0.0029(5)
C5 0.0173(6) 0.0211(6) 0.0214(6) 0.0060(5) -0.0010(5) -0.0014(5)
C6 0.0161(6) 0.0184(6) 0.0246(6) 0.0012(5) -0.0016(5) -0.0001(5)
C7 0.0183(6) 0.0213(6) 0.0315(7) 0.0045(5) -0.0012(5) -0.0027(5)
C8 0.0258(7) 0.0241(6) 0.0409(7) 0.0010(6) -0.0032(6) -0.0061(6)
C9 0.0323(8) 0.0316(7) 0.0377(8) 0.0125(6) -0.0024(7) -0.0081(6)
C10 0.0195(6) 0.0195(6) 0.0236(6) -0.0004(5) -0.0030(5) -0.0018(5)
C11 0.0173(6) 0.0210(6) 0.0229(6) 0.0009(5) 0.0022(5) 0.0019(5)
C12 0.0189(6) 0.0171(5) 0.0222(6) -0.0033(5) -0.0004(5) 0.0010(5)
C13 0.0151(6) 0.0208(6) 0.0274(6) -0.0018(5) -0.0002(5) 0.0032(5)
C14 0.0165(6) 0.0194(6) 0.0281(6) 0.0000(5) 0.0025(5) -0.0008(5)
C15 0.0186(6) 0.0170(5) 0.0232(6) -0.0029(5) 0.0002(5) 0.0017(5)
C16 0.0139(6) 0.0210(6) 0.0290(6) -0.0011(5) -0.0022(5) 0.0027(5)
C17 0.0152(6) 0.0201(6) 0.0275(6) -0.0001(5) 0.0032(5) -0.0013(5)
C18 0.0155(6) 0.0186(6) 0.0242(6) -0.0015(5) -0.0028(5) -0.0018(5)
C19 0.0194(6) 0.0255(6) 0.0289(6) -0.0009(5) 0.0003(5) 0.0012(5)
C20 0.0220(6) 0.0376(7) 0.0246(6) 0.0014(6) 0.0017(6) -0.0034(6)
C21 0.0242(6) 0.0312(7) 0.0272(6) 0.0076(5) -0.0055(6) -0.0043(6)
C22 0.0190(6) 0.0228(6) 0.0300(7) 0.0023(5) -0.0052(5) 0.0015(5)
C23 0.0153(5) 0.0194(6) 0.0250(6) -0.0014(5) -0.0040(5) -0.0021(5)
C24 0.0168(6) 0.0151(5) 0.0271(6) 0.0001(5) -0.0021(5) -0.0002(4)
C25 0.0270(8) 0.0405(8) 0.0624(10) -0.0035(8) 0.0034(8) 0.0024(7)
C26 0.0271(7) 0.0412(8) 0.0380(7) 0.0077(7) 0.0084(6) -0.0001(6)
O4 0.0201(5) 0.0423(6) 0.0403(6) 0.0181(5) -0.0009(4) -0.0014(4)

loop_
_atom_type_symbol
_atom_type_description
_atom_type_scat_dispersion_real
_atom_type_scat_dispersion_imag
_atom_type_scat_source
C C 0.0181 0.0091 'International Tables Vol C Tables 4.2.6.8 and 6.1.1.4'
H H 0.0000 0.0000 'International Tables Vol C Tables 4.2.6.8 and 6.1.1.4'
N N 0.0311 0.0180 'International Tables Vol C Tables 4.2.6.8 and 6.1.1.4'
O O 0.0492 0.0322 'International Tables Vol C Tables 4.2.6.8 and 6.1.1.4'

loop_
_geom_angle_atom_site_label_1
_geom_angle_atom_site_label_2
_geom_angle_atom_site_label_3
_geom_angle
C5 N1 C6 124.16(10)
C5 N1 C11 118.50(10)
C6 N1 C11 117.30(10)
C24 N2 N3 106.15(11)
N4 N3 N2 110.49(10)
N3 N4 N5 106.39(10)
C24 N5 N4 109.01(10)
C24 N5 H5 131.5(10)
N4 N5 H5 118.9(10)
C10 O3 H3 109.5
C2 C1 H1A 109.5
C2 C1 H1B 109.5
H1A C1 H1B 109.5
C2 C1 H1C 109.5
H1A C1 H1C 109.5
H1B C1 H1C 109.5
C3 C2 C1 110.58(14)
C3 C2 H2A 109.5
C1 C2 H2A 109.5
C3 C2 H2B 109.5
C1 C2 H2B 109.5
H2A C2 H2B 108.1
C2 C3 C4 114.27(12)
C2 C3 H3A 108.7
C4 C3 H3A 108.7
C2 C3 H3B 108.7
C4 C3 H3B 108.7
H3A C3 H3B 107.6
C5 C4 C3 109.64(10)
C5 C4 H4A 109.7
C3 C4 H4A 109.7
C5 C4 H4B 109.7
C3 C4 H4B 109.7
H4A C4 H4B 108.2
O1 C5 N1 120.27(12)
O1 C5 C4 117.92(11)
N1 C5 C4 121.77(11)
N1 C6 C7 113.89(10)
N1 C6 C10 108.35(9)
C7 C6 C10 115.20(10)
N1 C6 H6 106.2
C7 C6 H6 106.2
C10 C6 H6 106.2
C8 C7 C9 109.47(11)
C8 C7 C6 108.71(11)
C9 C7 C6 110.97(11)
C8 C7 H7 109.2
C9 C7 H7 109.2
C6 C7 H7 109.2
C7 C8 H8A 109.5
C7 C8 H8B 109.5
H8A C8 H8B 109.5
C7 C8 H8C 109.5
H8A C8 H8C 109.5
H8B C8 H8C 109.5
C7 C9 H9A 109.5
C7 C9 H9B 109.5
H9A C9 H9B 109.5
C7 C9 H9C 109.5
H9A C9 H9C 109.5
H9B C9 H9C 109.5
O2 C10 O3 123.89(11)
O2 C10 C6 121.10(11)
O3 C10 C6 115.01(10)
N1 C11 C12 113.80(9)
N1 C11 H11A 108.8
C12 C11 H11A 108.8
N1 C11 H11B 108.8
C12 C11 H11B 108.8
H11A C11 H11B 107.7
C13 C12 C17 118.58(11)
C13 C12 C11 121.38(11)
C17 C12 C11 120.04(11)
C14 C13 C12 121.24(11)
C14 C13 H13 119.4
C12 C13 H13 119.4
C13 C14 C15 120.54(11)
C13 C14 H14 119.7
C15 C14 H14 119.7
C16 C15 C14 117.94(11)
C16 C15 C18 121.03(11)
C14 C15 C18 120.74(11)
C17 C16 C15 121.37(11)
C17 C16 H16 119.3
C15 C16 H16 119.3
C12 C17 C16 120.30(11)
C12 C17 H17 119.9
C16 C17 H17 119.9
C19 C18 C23 118.13(11)
C19 C18 C15 118.28(11)
C23 C18 C15 123.41(11)
C20 C19 C18 121.39(12)
C20 C19 H19 119.3
C18 C19 H19 119.3
C19 C20 C21 120.01(12)
C19 C20 H20 120.0
C21 C20 H20 120.0
C22 C21 C20 119.86(12)
C22 C21 H21 120.1
C20 C21 H21 120.1
C21 C22 C23 120.64(12)
C21 C22 H22 119.7
C23 C22 H22 119.7
C22 C23 C18 119.93(11)
C22 C23 C24 116.98(11)
C18 C23 C24 123.08(11)
N2 C24 N5 107.96(11)
N2 C24 C23 125.61(11)
N5 C24 C23 126.34(11)
C26 C25 H25A 109.5
C26 C25 H25B 109.5
H25A C25 H25B 109.5
C26 C25 H25C 109.5
H25A C25 H25C 109.5
H25B C25 H25C 109.5
O4 C26 C25 110.40(13)
O4 C26 H26A 109.6
C25 C26 H26A 109.6
O4 C26 H26B 109.6
C25 C26 H26B 109.6
H26A C26 H26B 108.1
C26 O4 H4 109.5

loop_
_geom_bond_atom_site_label_1
_geom_bond_atom_site_label_2
_geom_bond_distance
N1 C5 1.3501(16)
N1 C6 1.4753(16)
N1 C11 1.4781(16)
N2 C24 1.3274(16)
N2 N3 1.3610(16)
N3 N4 1.2993(17)
N4 N5 1.3469(15)
N5 C24 1.3379(16)
N5 H5 0.958(18)
O1 C5 1.2488(16)
O2 C10 1.2072(16)
O3 C10 1.3118(16)
O3 H3 0.8400
C1 C2 1.526(2)
C1 H1A 0.9800
C1 H1B 0.9800
C1 H1C 0.9800
C2 C3 1.516(2)
C2 H2A 0.9900
C2 H2B 0.9900
C3 C4 1.5309(19)
C3 H3A 0.9900
C3 H3B 0.9900
C4 C5 1.5136(18)
C4 H4A 0.9900
C4 H4B 0.9900
C6 C7 1.5386(17)
C6 C10 1.5433(17)
C6 H6 1.0000
C7 C8 1.5265(19)
C7 C9 1.5307(18)
C7 H7 1.0000
C8 H8A 0.9800
C8 H8B 0.9800
C8 H8C 0.9800
C9 H9A 0.9800
C9 H9B 0.9800
C9 H9C 0.9800
C11 C12 1.5096(17)
C11 H11A 0.9900
C11 H11B 0.9900
C12 C13 1.3888(18)
C12 C17 1.3936(17)
C13 C14 1.3858(18)
C13 H13 0.9500
C14 C15 1.4010(17)
C14 H14 0.9500
C15 C16 1.3945(18)
C15 C18 1.4882(17)
C16 C17 1.3892(18)
C16 H16 0.9500
C17 H17 0.9500
C18 C19 1.3950(18)
C18 C23 1.4105(17)
C19 C20 1.385(2)
C19 H19 0.9500
C20 C21 1.389(2)
C20 H20 0.9500
C21 C22 1.3773(19)
C21 H21 0.9500
C22 C23 1.4005(17)
C22 H22 0.9500
C23 C24 1.4673(18)
C25 C26 1.487(2)
C25 H25A 0.9800
C25 H25B 0.9800
C25 H25C 0.9800
C26 O4 1.4260(17)
C26 H26A 0.9900
C26 H26B 0.9900
O4 H4 0.8400

loop_
_geom_hbond_atom_site_label_D
_geom_hbond_atom_site_label_H
_geom_hbond_atom_site_label_A
_geom_hbond_distance_DH
_geom_hbond_distance_HA
_geom_hbond_distance_DA
_geom_hbond_angle_DHA
_geom_hbond_site_symmetry_A
O3 H3 O4 0.84 1.78 2.6190(13) 173.4 2_455
O4 H4 N2 0.84 2.06 2.8847(15) 165.1 1_655
N5 H5 O1 0.958(18) 1.713(18) 2.6700(14) 176.8(16) 3_655

loop_
_geom_torsion_atom_site_label_1
_geom_torsion_atom_site_label_2
_geom_torsion_atom_site_label_3
_geom_torsion_atom_site_label_4
_geom_torsion
C24 N2 N3 N4 0.52(15)
N2 N3 N4 N5 -0.47(15)
N3 N4 N5 C24 0.25(14)
C1 C2 C3 C4 178.99(13)
C2 C3 C4 C5 174.47(12)
C6 N1 C5 O1 175.89(11)
C11 N1 C5 O1 -1.74(17)
C6 N1 C5 C4 -1.56(18)
C11 N1 C5 C4 -179.19(10)
C3 C4 C5 O1 -81.97(14)
C3 C4 C5 N1 95.54(14)
C5 N1 C6 C7 127.13(12)
C11 N1 C6 C7 -55.21(14)
C5 N1 C6 C10 -103.26(13)
C11 N1 C6 C10 74.39(12)
N1 C6 C7 C8 -168.57(10)
C10 C6 C7 C8 65.35(13)
N1 C6 C7 C9 -48.13(14)
C10 C6 C7 C9 -174.22(11)
N1 C6 C10 O2 68.78(15)
C7 C6 C10 O2 -162.35(12)
N1 C6 C10 O3 -110.91(12)
C7 C6 C10 O3 17.96(16)
C5 N1 C11 C12 104.35(12)
C6 N1 C11 C12 -73.44(13)
N1 C11 C12 C13 -52.18(15)
N1 C11 C12 C17 128.24(12)
C17 C12 C13 C14 -1.28(18)
C11 C12 C13 C14 179.13(11)
C12 C13 C14 C15 -0.15(19)
C13 C14 C15 C16 1.54(18)
C13 C14 C15 C18 -172.31(11)
C14 C15 C16 C17 -1.53(18)
C18 C15 C16 C17 172.30(11)
C13 C12 C17 C16 1.29(18)
C11 C12 C17 C16 -179.11(11)
C15 C16 C17 C12 0.12(19)
C16 C15 C18 C19 -128.40(13)
C14 C15 C18 C19 45.26(16)
C16 C15 C18 C23 46.54(17)
C14 C15 C18 C23 -139.80(12)
C23 C18 C19 C20 -2.15(18)
C15 C18 C19 C20 173.06(12)
C18 C19 C20 C21 0.8(2)
C19 C20 C21 C22 0.6(2)
C20 C21 C22 C23 -0.63(19)
C21 C22 C23 C18 -0.73(18)
C21 C22 C23 C24 178.20(11)
C19 C18 C23 C22 2.09(17)
C15 C18 C23 C22 -172.86(12)
C19 C18 C23 C24 -176.77(11)
C15 C18 C23 C24 8.28(18)
N3 N2 C24 N5 -0.35(14)
N3 N2 C24 C23 -177.17(11)
N4 N5 C24 N2 0.07(14)
N4 N5 C24 C23 176.86(12)
C22 C23 C24 N2 47.00(17)
C18 C23 C24 N2 -134.11(13)
C22 C23 C24 N5 -129.24(13)
C18 C23 C24 N5 49.65(18)
